data_8103053
loop_
_publ_author_name
'Qing-Song Ye'
'Zai-Fu Pan'
'Ming-Jin Xie'
'Jia-Lin Chen'
'Wei-Ping Liu'
'Wen-Zheng Xia'

_publ_section_title
;
 Crystal structure of diammonium bis(oxalato)palladium(II) dihydrate,
 (NH4)2[Pd(C2O4)2] &#x00B7; 2H2O
;
_journal_issue 3
_journal_name_full 'Zeitschrift f\"ur Kristallographie - New Crystal Structures'
_journal_page_first 423
_journal_volume 225
_journal_year 2010
_chemical_formula_sum 'C4 H12 N2 O10 Pd'
_chemical_formula_weight 354.56
_chemical_name_systematic
; 
ammonium bis(oxalato)palladium(II) dihydrate, 
[(NH~4~)~2~Pd(C~2~O~4~)~2~].(H~2~O)~2~
;
_space_group_IT_number 14
_symmetry_cell_setting monoclinic
_symmetry_space_group_name_Hall '-P 2ybc'
_symmetry_space_group_name_H-M 'P 1 21/c 1'
_atom_sites_solution_hydrogens geom
_atom_sites_solution_primary direct
_atom_sites_solution_secondary difmap
_audit_creation_method SHELXL-97
_cell_angle_alpha 90.00
_cell_angle_beta 111.0520(10)
_cell_angle_gamma 90.00
_cell_formula_units_Z 2
_cell_length_a 6.7795(7)
_cell_length_b 14.3765(15)
_cell_length_c 6.1774(7)
_cell_measurement_reflns_used 2064
_cell_measurement_temperature 298(2)
_cell_measurement_theta_max 28.19
_cell_measurement_theta_min 2.83
_cell_volume 561.90(10)
_computing_cell_refinement 'Bruker apex II'
_computing_data_collection 'Bruker apex II'
_computing_data_reduction 'Bruker SAINT'
_computing_molecular_graphics 'Bruker SHELXTL'
_computing_publication_material 'Bruker SHELXTL'
_computing_structure_refinement 'SHELXL-97 (Sheldrick, 1997)'
_computing_structure_solution 'SHELXS-97 (Sheldrick, 1990)'
_diffrn_ambient_temperature 298(2)
_diffrn_measured_fraction_theta_full 0.984
_diffrn_measured_fraction_theta_max 0.984
_diffrn_measurement_device_type 'CCD area detector'
_diffrn_measurement_method 'phi and omega scans'
_diffrn_radiation_monochromator graphite
_diffrn_radiation_source 'fine-focus sealed tube'
_diffrn_radiation_type MoK\a
_diffrn_radiation_wavelength 0.71073
_diffrn_reflns_av_R_equivalents 0.0173
_diffrn_reflns_av_sigmaI/netI 0.0194
_diffrn_reflns_limit_h_max 8
_diffrn_reflns_limit_h_min -8
_diffrn_reflns_limit_k_max 18
_diffrn_reflns_limit_k_min -18
_diffrn_reflns_limit_l_max 7
_diffrn_reflns_limit_l_min -7
_diffrn_reflns_number 3616
_diffrn_reflns_theta_full 26.98
_diffrn_reflns_theta_max 26.98
_diffrn_reflns_theta_min 2.83
_exptl_absorpt_coefficient_mu 1.701
_exptl_absorpt_correction_T_max 0.8483
_exptl_absorpt_correction_T_min 0.7165
_exptl_absorpt_correction_type multi-scan
_exptl_absorpt_process_details sadabs
_exptl_crystal_colour yellow
_exptl_crystal_density_diffrn 2.096
_exptl_crystal_density_method 'not measured'
_exptl_crystal_description block
_exptl_crystal_F_000 352
_exptl_crystal_size_max 0.21
_exptl_crystal_size_mid 0.17
_exptl_crystal_size_min 0.10
_refine_diff_density_max 0.222
_refine_diff_density_min -0.375
_refine_diff_density_rms 0.074
_refine_ls_extinction_method none
_refine_ls_goodness_of_fit_ref 1.029
_refine_ls_hydrogen_treatment mixed
_refine_ls_matrix_type full
_refine_ls_number_parameters 103
_refine_ls_number_reflns 1203
_refine_ls_number_restraints 0
_refine_ls_restrained_S_all 1.029
_refine_ls_R_factor_all 0.0228
_refine_ls_R_factor_gt 0.0180
_refine_ls_shift/su_max 0.000
_refine_ls_shift/su_mean 0.000
_refine_ls_structure_factor_coef Fsqd
_refine_ls_weighting_details 'calc w=1/[\s^2^(Fo^2^)+(0.0241P)^2^+0.2862P] where P=(Fo^2^+2Fc^2^)/3'
_refine_ls_weighting_scheme calc
_refine_ls_wR_factor_gt 0.0460
_refine_ls_wR_factor_ref 0.0483
_reflns_number_gt 992
_reflns_number_total 1203
_reflns_threshold_expression >2sigma(I)
_cod_data_source_file 710047.cff
_cod_data_source_block 100323d
_cod_depositor_comments
;
The following automatic conversions were performed:
'_symmetry_cell_setting' value 'Monoclinic' changed to 'monoclinic'
according to '/home/saulius/struct/CIF-dictionaries/cif_core.dic'
dictionary named 'cif_core.dic' version 2.4.1 from 2010-06-29.

Automatic conversion script
Id: cif_fix_enum 1555 2011-01-17 13:19:09Z saulius 
;
_cod_original_sg_symbol_H-M P2(1)/c
_cod_database_code 8103053

loop_
_symmetry_equiv_pos_as_xyz
'x, y, z'
'-x, y+1/2, -z+1/2'
'-x, -y, -z'
'x, -y-1/2, z-1/2'

loop_
_atom_site_label
_atom_site_type_symbol
_atom_site_fract_x
_atom_site_fract_y
_atom_site_fract_z
_atom_site_U_iso_or_equiv
_atom_site_adp_type
_atom_site_occupancy
_atom_site_symmetry_multiplicity
_atom_site_calc_flag
_atom_site_refinement_flags
_atom_site_disorder_assembly
_atom_site_disorder_group
Pd1 Pd 0.0000 0.5000 0.0000 0.02504(9) Uani 1 2 d S . .
O1 O 0.1370(3) 0.55013(10) 0.3211(3) 0.0350(4) Uani 1 1 d . . .
O2 O 0.1550(2) 0.38344(10) 0.1396(3) 0.0329(4) Uani 1 1 d . . .
O3 O 0.3507(3) 0.50311(10) 0.6698(3) 0.0372(4) Uani 1 1 d . . .
O4 O 0.3556(3) 0.32889(11) 0.4855(3) 0.0452(4) Uani 1 1 d . . .
C1 C 0.2501(4) 0.48890(14) 0.4646(4) 0.0280(5) Uani 1 1 d . . .
C2 C 0.2567(3) 0.39121(15) 0.3600(4) 0.0292(5) Uani 1 1 d . . .
O1W O 0.8720(4) 0.22392(16) 0.9481(3) 0.0446(5) Uani 1 1 d . . .
H1W H 0.980(5) 0.249(3) 1.020(5) 0.063(12) Uiso 1 1 d . . .
H2W H 0.882(6) 0.185(3) 1.034(6) 0.072(12) Uiso 1 1 d . . .
N1 N 0.5549(4) 0.15274(17) 0.4909(4) 0.0345(5) Uani 1 1 d . . .
H1 H 0.451(5) 0.191(3) 0.498(5) 0.064(11) Uiso 1 1 d . . .
H2 H 0.591(5) 0.116(2) 0.602(6) 0.049(9) Uiso 1 1 d . . .
H3 H 0.489(5) 0.120(2) 0.361(6) 0.062(10) Uiso 1 1 d . . .
H4 H 0.662(6) 0.186(2) 0.496(6) 0.065(11) Uiso 1 1 d . . .

loop_
_atom_site_aniso_label
_atom_site_aniso_U_11
_atom_site_aniso_U_22
_atom_site_aniso_U_33
_atom_site_aniso_U_23
_atom_site_aniso_U_13
_atom_site_aniso_U_12
Pd1 0.02551(13) 0.02102(13) 0.02262(14) -0.00037(8) 0.00140(9) -0.00041(9)
O1 0.0404(9) 0.0242(8) 0.0282(8) -0.0032(6) -0.0023(7) 0.0056(7)
O2 0.0399(9) 0.0242(8) 0.0262(8) -0.0023(6) 0.0014(7) 0.0042(7)
O3 0.0444(10) 0.0341(9) 0.0247(9) -0.0031(6) 0.0022(8) 0.0020(7)
O4 0.0587(11) 0.0290(8) 0.0342(9) 0.0028(7) 0.0001(8) 0.0143(8)
C1 0.0260(11) 0.0273(11) 0.0269(12) -0.0019(8) 0.0050(9) -0.0024(8)
C2 0.0280(11) 0.0255(11) 0.0306(12) -0.0003(9) 0.0062(9) -0.0001(9)
O1W 0.0516(12) 0.0410(11) 0.0363(10) 0.0013(9) 0.0100(9) -0.0039(10)
N1 0.0413(12) 0.0286(11) 0.0282(11) 0.0003(9) 0.0059(9) 0.0014(10)

loop_
_atom_type_symbol
_atom_type_description
_atom_type_scat_dispersion_real
_atom_type_scat_dispersion_imag
_atom_type_scat_source
C C 0.0033 0.0016 'International Tables Vol C Tables 4.2.6.8 and 6.1.1.4'
H H 0.0000 0.0000 'International Tables Vol C Tables 4.2.6.8 and 6.1.1.4'
O O 0.0106 0.0060 'International Tables Vol C Tables 4.2.6.8 and 6.1.1.4'
N N 0.0061 0.0033 'International Tables Vol C Tables 4.2.6.8 and 6.1.1.4'
Pd Pd -0.9988 1.0072 'International Tables Vol C Tables 4.2.6.8 and 6.1.1.4'

loop_
_geom_angle_atom_site_label_1
_geom_angle_atom_site_label_2
_geom_angle_atom_site_label_3
_geom_angle
_geom_angle_site_symmetry_1
_geom_angle_site_symmetry_3
_geom_angle_publ_flag
O1 Pd1 O1 180.00(8) 3_565 . ?
O1 Pd1 O2 96.36(6) 3_565 . ?
O1 Pd1 O2 83.64(6) . . ?
O1 Pd1 O2 83.64(6) 3_565 3_565 ?
O1 Pd1 O2 96.36(6) . 3_565 ?
O2 Pd1 O2 180.0 . 3_565 ?
C1 O1 Pd1 112.72(13) . . ?
C2 O2 Pd1 112.39(13) . . ?
O3 C1 O1 124.9(2) . . ?
O3 C1 C2 119.61(19) . . ?
O1 C1 C2 115.48(19) . . ?
O4 C2 O2 124.9(2) . . ?
O4 C2 C1 119.49(19) . . ?
O2 C2 C1 115.64(19) . . ?
H1W O1W H2W 97(3) . . ?
H1 N1 H2 110(3) . . ?
H1 N1 H3 102(3) . . ?
H2 N1 H3 108(3) . . ?
H1 N1 H4 109(3) . . ?
H2 N1 H4 109(3) . . ?
H3 N1 H4 118(3) . . ?

loop_
_geom_bond_atom_site_label_1
_geom_bond_atom_site_label_2
_geom_bond_distance
_geom_bond_site_symmetry_2
_geom_bond_publ_flag
Pd1 O1 1.9982(15) 3_565 ?
Pd1 O1 1.9982(15) . ?
Pd1 O2 2.0013(15) . ?
Pd1 O2 2.0013(15) 3_565 ?
O1 C1 1.289(3) . ?
O2 C2 1.291(3) . ?
O3 C1 1.222(3) . ?
O4 C2 1.217(3) . ?
C1 C2 1.553(3) . ?
O1W H1W 0.79(4) . ?
O1W H2W 0.76(4) . ?
N1 H1 0.91(4) . ?
N1 H2 0.83(3) . ?
N1 H3 0.89(4) . ?
N1 H4 0.86(4) . ?

loop_
_geom_hbond_atom_site_label_D
_geom_hbond_atom_site_label_H
_geom_hbond_atom_site_label_A
_geom_hbond_distance_DH
_geom_hbond_distance_HA
_geom_hbond_distance_DA
_geom_hbond_angle_DHA
_geom_hbond_site_symmetry_A
O1W H1W O2 0.79(4) 2.25(4) 2.951(3) 148(4) 1_656
O1W H2W O1 0.76(4) 2.15(4) 2.888(3) 162(4) 2_646
N1 H2 O3 0.83(3) 2.09(3) 2.910(3) 168(3) 2_646
N1 H3 O3 0.89(4) 2.15(4) 2.983(3) 154(3) 4_565
N1 H3 O4 0.89(4) 2.29(3) 2.935(3) 129(3) 4_565
N1 H1 O4 0.91(4) 2.08(4) 2.865(3) 144(3) .
N1 H4 O1W 0.86(4) 2.03(4) 2.871(3) 168(3) 4_565

loop_
_geom_torsion_atom_site_label_1
_geom_torsion_atom_site_label_2
_geom_torsion_atom_site_label_3
_geom_torsion_atom_site_label_4
_geom_torsion
_geom_torsion_site_symmetry_1
_geom_torsion_site_symmetry_2
_geom_torsion_site_symmetry_3
_geom_torsion_site_symmetry_4
_geom_torsion_publ_flag
O1 Pd1 O1 C1 -175(66) 3_565 . . . ?
O2 Pd1 O1 C1 -1.78(16) . . . . ?
O2 Pd1 O1 C1 178.22(16) 3_565 . . . ?
O1 Pd1 O2 C2 -176.77(15) 3_565 . . . ?
O1 Pd1 O2 C2 3.23(15) . . . . ?
O2 Pd1 O2 C2 57(71) 3_565 . . . ?
Pd1 O1 C1 O3 179.26(19) . . . . ?
Pd1 O1 C1 C2 0.2(2) . . . . ?
Pd1 O2 C2 O4 176.8(2) . . . . ?
Pd1 O2 C2 C1 -3.9(2) . . . . ?
O3 C1 C2 O4 2.8(3) . . . . ?
O1 C1 C2 O4 -178.1(2) . . . . ?
O3 C1 C2 O2 -176.5(2) . . . . ?
O1 C1 C2 O2 2.6(3) . . . . ?
